data_4302593
loop_
_publ_author_name
'Houng Sik Yoo'
'Hyun Hee Ko'
'Dae Won Ryu'
'Jin Wuk Lee'
'Jung Hee Yoon'
'Woo Ram Lee'
'Hyoung Chan Kim'
'Eui Kwan Koh'
'Chang Seop Hong'

_publ_section_title
;
Octacyanometalate-Based Ferrimagnetic MVMnIII(M = Mo, W) Bimetallic Chain
Racemates with Slow Magnetic Relaxations
;
_journal_name_full 'Inorganic Chemistry'
_journal_page_first 5617
_journal_page_last 5619
_journal_paper_doi 10.1021/ic900879d
_journal_volume 48
_journal_year 2009
_chemical_formula_sum 'C58 H56 Cl6 Mn3 Mo N14 O14'
_chemical_formula_weight 1646.63
_chemical_name_systematic
;
 ?
;
_space_group_IT_number 14
_symmetry_cell_setting monoclinic
_symmetry_space_group_name_Hall '-P 2ybc'
_symmetry_space_group_name_H-M 'P 1 21/c 1'
_atom_sites_solution_hydrogens geom
_atom_sites_solution_primary direct
_atom_sites_solution_secondary difmap
_audit_creation_method SHELXL-97
_cell_angle_alpha 90.00
_cell_angle_beta 108.01(2)
_cell_angle_gamma 90.00
_cell_formula_units_Z 4
_cell_length_a 23.467(9)
_cell_length_b 15.846(6)
_cell_length_c 21.301(8)
_cell_measurement_reflns_used 7185
_cell_measurement_temperature 130(2)
_cell_measurement_theta_max 23.326
_cell_measurement_theta_min 2.323
_cell_volume 7533(5)
_computing_cell_refinement 'Bruker SMART APEXII'
_computing_data_collection 'Bruker SMART APEXII'
_computing_data_reduction 'Bruker SAINT'
_computing_molecular_graphics WingX
_computing_publication_material WingX
_computing_structure_refinement 'SHELXL-97 (Sheldrick, 1997)'
_computing_structure_solution SHELXTL-97
_diffrn_ambient_temperature 130(2)
_diffrn_measured_fraction_theta_full 0.884
_diffrn_measured_fraction_theta_max 0.792
_diffrn_measurement_device_type 'CCD area detector'
_diffrn_measurement_method 'Phi & Omega scans'
_diffrn_radiation_monochromator graphite
_diffrn_radiation_source 'fine-focus sealed tube'
_diffrn_radiation_type MoK\a
_diffrn_radiation_wavelength 0.71073
_diffrn_reflns_av_R_equivalents 0.0565
_diffrn_reflns_av_sigmaI/netI 0.0964
_diffrn_reflns_limit_h_max 25
_diffrn_reflns_limit_h_min -22
_diffrn_reflns_limit_k_max 21
_diffrn_reflns_limit_k_min -20
_diffrn_reflns_limit_l_max 24
_diffrn_reflns_limit_l_min -28
_diffrn_reflns_number 27968
_diffrn_reflns_theta_full 25.00
_diffrn_reflns_theta_max 28.67
_diffrn_reflns_theta_min 1.93
_exptl_absorpt_coefficient_mu 0.932
_exptl_absorpt_correction_T_max 0.8576
_exptl_absorpt_correction_T_min 0.6955
_exptl_absorpt_correction_type multi-scan
_exptl_absorpt_process_details sadabs
_exptl_crystal_colour brown
_exptl_crystal_density_diffrn 1.452
_exptl_crystal_density_method 'not measured'
_exptl_crystal_description plate
_exptl_crystal_F_000 3332
_exptl_crystal_size_max 0.42
_exptl_crystal_size_mid 0.32
_exptl_crystal_size_min 0.17
_refine_diff_density_max 1.120
_refine_diff_density_min -0.716
_refine_diff_density_rms 0.115
_refine_ls_extinction_method none
_refine_ls_goodness_of_fit_ref 1.055
_refine_ls_hydrogen_treatment constr
_refine_ls_matrix_type full
_refine_ls_number_parameters 864
_refine_ls_number_reflns 15388
_refine_ls_number_restraints 0
_refine_ls_restrained_S_all 1.055
_refine_ls_R_factor_all 0.1305
_refine_ls_R_factor_gt 0.0769
_refine_ls_shift/su_max 0.002
_refine_ls_shift/su_mean 0.000
_refine_ls_structure_factor_coef Fsqd
_refine_ls_weighting_details 'calc w=1/[\s^2^(Fo^2^)+(0.1210P)^2^+6.0676P] where P=(Fo^2^+2Fc^2^)/3'
_refine_ls_weighting_scheme calc
_refine_ls_wR_factor_gt 0.2151
_refine_ls_wR_factor_ref 0.2484
_reflns_number_gt 8875
_reflns_number_total 15388
_reflns_threshold_expression >2sigma(I)
_cod_data_source_file ic900879d_si_002.cif
_cod_data_source_block p21_c
_cod_depositor_comments
;
The following automatic conversions were performed:
'_symmetry_cell_setting' value 'Monoclinic' changed to 'monoclinic'
according to '/home/saulius/struct/CIF-dictionaries/cif_core.dic'
dictionary named 'cif_core.dic' version 2.4.1 from 2010-06-29.

Automatic conversion script
Id: cif_fix_enum 1527 2010-12-29 10:47:43Z saulius 
;
_cod_database_code 4302593

loop_
_symmetry_equiv_pos_as_xyz
'x, y, z'
'-x, y+1/2, -z+1/2'
'-x, -y, -z'
'x, -y-1/2, z-1/2'

loop_
_atom_site_label
_atom_site_type_symbol
_atom_site_fract_x
_atom_site_fract_y
_atom_site_fract_z
_atom_site_U_iso_or_equiv
_atom_site_adp_type
_atom_site_occupancy
_atom_site_symmetry_multiplicity
_atom_site_calc_flag
_atom_site_refinement_flags
_atom_site_disorder_assembly
_atom_site_disorder_group
Mo1 Mo 0.35699(3) 0.29980(3) 0.17752(2) 0.03403(18) Uani 1 1 d . . .
C1 C 0.3914(3) 0.1993(4) 0.2493(3) 0.0392(16) Uani 1 1 d . . .
N1 N 0.4093(3) 0.1464(4) 0.2867(3) 0.0501(16) Uani 1 1 d . . .
C2 C 0.4187(3) 0.2318(4) 0.1416(3) 0.0391(16) Uani 1 1 d . . .
N2 N 0.4503(3) 0.1980(4) 0.1193(3) 0.0451(15) Uani 1 1 d . . .
C3 C 0.4145(3) 0.3895(4) 0.1526(3) 0.0377(16) Uani 1 1 d . . .
N3 N 0.4468(3) 0.4349(4) 0.1415(3) 0.0509(16) Uani 1 1 d . . .
C4 C 0.3064(4) 0.1871(5) 0.1350(4) 0.055(2) Uani 1 1 d . . .
N4 N 0.2795(4) 0.1290(5) 0.1137(4) 0.084(3) Uani 1 1 d . . .
C5 C 0.3129(4) 0.3205(5) 0.0731(4) 0.058(2) Uani 1 1 d . . .
N5 N 0.2915(4) 0.3308(5) 0.0176(4) 0.093(3) Uani 1 1 d . . .
C6 C 0.3132(4) 0.4200(5) 0.1713(4) 0.059(2) Uani 1 1 d . . .
N6 N 0.2896(4) 0.4838(6) 0.1672(5) 0.099(3) Uani 1 1 d . . .
C7 C 0.2907(5) 0.2914(6) 0.2255(5) 0.070(3) Uani 1 1 d . . .
N7 N 0.2571(5) 0.2857(7) 0.2535(6) 0.125(4) Uani 1 1 d . . .
C8 C 0.4103(3) 0.3547(4) 0.2701(3) 0.0441(18) Uani 1 1 d . . .
N8 N 0.4379(3) 0.3819(4) 0.3209(3) 0.066(2) Uani 1 1 d . . .
Mn1 Mn 0.48005(5) 0.04065(6) 0.33442(4) 0.0377(3) Uani 1 1 d . . .
C9 C 0.5795(4) 0.1543(4) 0.3586(3) 0.0441(18) Uani 1 1 d . . .
C10 C 0.6219(4) 0.2050(5) 0.4030(4) 0.063(2) Uani 1 1 d . . .
H10 H 0.6179 0.2156 0.4453 0.075 Uiso 1 1 calc R . .
C11 C 0.6689(4) 0.2398(6) 0.3876(4) 0.072(3) Uani 1 1 d . . .
H11 H 0.6973 0.2742 0.4184 0.086 Uiso 1 1 calc R . .
C12 C 0.6742(4) 0.2231(5) 0.3248(4) 0.055(2) Uani 1 1 d . . .
C13 C 0.6339(4) 0.1755(5) 0.2814(3) 0.052(2) Uani 1 1 d . . .
H13 H 0.6384 0.1661 0.2392 0.063 Uiso 1 1 calc R . .
C14 C 0.5857(4) 0.1394(4) 0.2955(3) 0.0466(19) Uani 1 1 d . . .
C15 C 0.5416(3) 0.0919(4) 0.2440(3) 0.0437(18) Uani 1 1 d . . .
H15 H 0.5469 0.0908 0.2016 0.052 Uiso 1 1 calc R . .
C16 C 0.4533(3) 0.0111(4) 0.1929(3) 0.0448(18) Uani 1 1 d . . .
H16A H 0.4723 -0.0033 0.1589 0.054 Uiso 1 1 calc R . .
H16B H 0.4191 0.0494 0.1731 0.054 Uiso 1 1 calc R . .
C17 C 0.4318(4) -0.0690(4) 0.2189(3) 0.0501(19) Uani 1 1 d . . .
H17A H 0.3944 -0.0904 0.1868 0.060 Uiso 1 1 calc R . .
H17B H 0.4627 -0.1137 0.2274 0.060 Uiso 1 1 calc R . .
C18 C 0.3753(4) -0.0689(4) 0.2933(3) 0.0467(18) Uani 1 1 d . . .
H18 H 0.3472 -0.1017 0.2609 0.056 Uiso 1 1 calc R . .
C19 C 0.3632(4) -0.0513(4) 0.3551(3) 0.0449(18) Uani 1 1 d . . .
C20 C 0.3086(4) -0.0788(5) 0.3600(4) 0.055(2) Uani 1 1 d . . .
H20 H 0.2806 -0.1047 0.3229 0.066 Uiso 1 1 calc R . .
C21 C 0.2952(4) -0.0696(5) 0.4150(4) 0.056(2) Uani 1 1 d . . .
C22 C 0.3360(4) -0.0325(5) 0.4710(4) 0.060(2) Uani 1 1 d . . .
H22 H 0.3260 -0.0271 0.5107 0.072 Uiso 1 1 calc R . .
C23 C 0.3909(4) -0.0039(4) 0.4682(3) 0.049(2) Uani 1 1 d . . .
H23 H 0.4189 0.0202 0.5061 0.059 Uiso 1 1 calc R . .
C24 C 0.4047(4) -0.0106(4) 0.4092(3) 0.0390(17) Uani 1 1 d . . .
N9 N 0.4975(3) 0.0523(3) 0.2507(2) 0.0390(14) Uani 1 1 d . . .
N10 N 0.4211(3) -0.0428(3) 0.2810(2) 0.0426(15) Uani 1 1 d . . .
O1 O 0.5367(2) 0.1228(3) 0.3775(2) 0.0471(13) Uani 1 1 d . . .
O2 O 0.4563(2) 0.0193(3) 0.40906(19) 0.0410(12) Uani 1 1 d . . .
Cl1 Cl 0.73593(12) 0.26246(19) 0.30682(13) 0.0885(8) Uani 1 1 d . . .
Cl2 Cl 0.22739(13) -0.1044(2) 0.41975(16) 0.0989(9) Uani 1 1 d . . .
Mn2 Mn 0.48142(5) 0.14232(6) 0.03470(4) 0.0337(3) Uani 1 1 d . . .
C25 C 0.6058(4) 0.1071(4) 0.1077(3) 0.0371(16) Uani 1 1 d . . .
C26 C 0.6495(4) 0.0487(5) 0.1440(3) 0.049(2) Uani 1 1 d . . .
H26 H 0.6369 -0.0045 0.1555 0.059 Uiso 1 1 calc R . .
C27 C 0.7089(4) 0.0673(6) 0.1625(4) 0.060(2) Uani 1 1 d . . .
H27 H 0.7374 0.0279 0.1877 0.072 Uiso 1 1 calc R . .
C28 C 0.7276(4) 0.1424(6) 0.1449(4) 0.064(2) Uani 1 1 d . . .
C29 C 0.6864(4) 0.1994(5) 0.1099(4) 0.057(2) Uani 1 1 d . . .
H29 H 0.7003 0.2515 0.0980 0.069 Uiso 1 1 calc R . .
C30 C 0.6251(4) 0.1848(4) 0.0909(3) 0.0404(17) Uani 1 1 d . . .
C31 C 0.5842(4) 0.2516(4) 0.0589(3) 0.0426(18) Uani 1 1 d . . .
H31 H 0.6015 0.3042 0.0531 0.051 Uiso 1 1 calc R . .
C32 C 0.4893(3) 0.3198(4) 0.0075(3) 0.0439(18) Uani 1 1 d . . .
H32A H 0.5132 0.3623 -0.0074 0.053 Uiso 1 1 calc R . .
H32B H 0.4727 0.3467 0.0401 0.053 Uiso 1 1 calc R . .
C33 C 0.4379(3) 0.2860(4) -0.0520(3) 0.0448(18) Uani 1 1 d . . .
H33A H 0.4050 0.3278 -0.0657 0.054 Uiso 1 1 calc R . .
H33B H 0.4527 0.2746 -0.0899 0.054 Uiso 1 1 calc R . .
C34 C 0.3621(4) 0.1895(4) -0.0500(3) 0.0464(19) Uani 1 1 d . . .
H34 H 0.3357 0.2285 -0.0785 0.056 Uiso 1 1 calc R . .
C35 C 0.3358(4) 0.1129(4) -0.0334(3) 0.0427(17) Uani 1 1 d . . .
C36 C 0.2744(4) 0.1052(5) -0.0568(4) 0.060(2) Uani 1 1 d . . .
H36 H 0.2511 0.1491 -0.0827 0.072 Uiso 1 1 calc R . .
C37 C 0.2470(4) 0.0353(6) -0.0431(5) 0.067(2) Uani 1 1 d . . .
C38 C 0.2810(4) -0.0294(5) -0.0054(4) 0.062(2) Uani 1 1 d . . .
H38 H 0.2615 -0.0785 0.0036 0.074 Uiso 1 1 calc R . .
C39 C 0.3421(4) -0.0231(4) 0.0188(4) 0.050(2) Uani 1 1 d . . .
H39 H 0.3646 -0.0674 0.0451 0.060 Uiso 1 1 calc R . .
C40 C 0.3714(4) 0.0476(4) 0.0054(3) 0.0415(17) Uani 1 1 d . . .
N11 N 0.5274(3) 0.2464(3) 0.0378(2) 0.0341(13) Uani 1 1 d . . .
N12 N 0.4170(3) 0.2084(3) -0.0297(2) 0.0380(13) Uani 1 1 d . . .
Cl3 Cl 0.80327(13) 0.1648(2) 0.16751(19) 0.1126(11) Uani 1 1 d . . .
Cl4 Cl 0.16953(13) 0.0256(2) -0.0725(2) 0.1163(12) Uani 1 1 d . . .
O3 O 0.5482(2) 0.0873(3) 0.09335(19) 0.0382(11) Uani 1 1 d . . .
O4 O 0.4304(2) 0.0495(3) 0.0285(2) 0.0379(11) Uani 1 1 d . . .
O5 O 0.5123(2) 0.1017(3) -0.04827(19) 0.0417(12) Uani 1 1 d . . .
Mn3 Mn 0.03617(7) 0.15840(11) 0.01322(9) 0.0840(5) Uani 1 1 d . . .
C41 C 0.0149(5) 0.1157(7) 0.1351(7) 0.093(3) Uani 1 1 d . . .
C42 C -0.0219(6) 0.0751(10) 0.1651(7) 0.126(5) Uani 1 1 d . . .
H42 H -0.0605 0.0559 0.1398 0.151 Uiso 1 1 calc R . .
C43 C -0.0023(8) 0.0632(10) 0.2304(9) 0.133(5) Uani 1 1 d . . .
H43 H -0.0270 0.0325 0.2503 0.160 Uiso 1 1 calc R . .
C44 C 0.0528(7) 0.0940(8) 0.2709(7) 0.109(4) Uani 1 1 d . . .
C45 C 0.0870(6) 0.1332(8) 0.2437(6) 0.097(4) Uani 1 1 d . . .
H45 H 0.1251 0.1529 0.2703 0.117 Uiso 1 1 calc R . .
C46 C 0.0690(5) 0.1472(7) 0.1760(6) 0.079(3) Uani 1 1 d . . .
C47 C 0.1089(5) 0.1923(7) 0.1498(7) 0.087(3) Uani 1 1 d . . .
H47 H 0.1443 0.2144 0.1804 0.105 Uiso 1 1 calc R . .
C48 C 0.1435(5) 0.2590(8) 0.0675(7) 0.106(4) Uani 1 1 d . . .
H48A H 0.1829 0.2604 0.1021 0.128 Uiso 1 1 calc R . .
H48B H 0.1281 0.3175 0.0588 0.128 Uiso 1 1 calc R . .
C49 C 0.1487(5) 0.2194(8) 0.0055(6) 0.097(4) Uani 1 1 d . . .
H49A H 0.1749 0.1690 0.0168 0.116 Uiso 1 1 calc R . .
H49B H 0.1672 0.2599 -0.0179 0.116 Uiso 1 1 calc R . .
C50 C 0.0730(5) 0.1970(7) -0.1001(6) 0.087(3) Uani 1 1 d . . .
H50 H 0.1021 0.2184 -0.1186 0.104 Uiso 1 1 calc R . .
C51 C 0.0149(5) 0.1702(7) -0.1475(6) 0.083(3) Uani 1 1 d . . .
C52 C 0.0042(5) 0.1842(8) -0.2129(7) 0.101(4) Uani 1 1 d . . .
H52 H 0.0350 0.2097 -0.2266 0.121 Uiso 1 1 calc R . .
C53 C -0.0479(7) 0.1639(9) -0.2601(6) 0.110(4) Uani 1 1 d . . .
C54 C -0.0932(6) 0.1291(11) -0.2398(8) 0.139(6) Uani 1 1 d . . .
H54 H -0.1314 0.1169 -0.2703 0.167 Uiso 1 1 calc R . .
C55 C -0.0808(6) 0.1133(9) -0.1754(7) 0.126(5) Uani 1 1 d . . .
H55 H -0.1109 0.0855 -0.1618 0.151 Uiso 1 1 calc R . .
C56 C -0.0281(5) 0.1336(7) -0.1265(6) 0.089(3) Uani 1 1 d . . .
N13 N 0.1009(4) 0.2055(5) 0.0881(5) 0.085(3) Uani 1 1 d . . .
N14 N 0.0878(4) 0.1943(5) -0.0385(5) 0.079(2) Uani 1 1 d . . .
Cl5 Cl 0.0752(2) 0.0758(3) 0.3570(2) 0.1630(17) Uani 1 1 d . . .
Cl6 Cl -0.0631(2) 0.1827(3) -0.3448(2) 0.1651(18) Uani 1 1 d . . .
O6 O -0.0078(3) 0.1265(5) 0.0678(4) 0.103(2) Uani 1 1 d . . .
O7 O -0.0217(3) 0.1154(5) -0.0629(4) 0.098(2) Uani 1 1 d . . .
O8 O 0.0831(3) 0.0308(4) 0.0338(4) 0.092(2) Uani 1 1 d . . .
O9 O -0.0100(4) 0.2859(6) -0.0064(5) 0.123(3) Uani 1 1 d . . .
C57 C 0.0113(11) 0.377(2) 0.0308(19) 0.320(18) Uani 1 1 d . . .
O10 O 0.1417(7) 0.7642(19) 0.0154(11) 0.44(2) Uani 1 1 d . . .
O11 O 0.1798(6) 0.5498(13) 0.0666(9) 0.332(14) Uani 1 1 d . . .
O12 O 0.2314(6) 0.1713(11) 0.3649(7) 0.262(9) Uani 1 1 d . . .
O13 O 0.1972(5) 0.0092(8) 0.1204(7) 0.174(5) Uani 1 1 d . . .
C58 C 0.2235(10) 0.0048(16) 0.1918(11) 0.226(11) Uani 1 1 d . . .
O14A O 0.1510(7) 0.3341(11) 0.2831(8) 0.112(5) Uiso 0.50 1 d P . .
O14B O 0.1387(10) 0.4076(15) 0.2388(11) 0.161(8) Uiso 0.50 1 d P . .

loop_
_atom_site_aniso_label
_atom_site_aniso_U_11
_atom_site_aniso_U_22
_atom_site_aniso_U_33
_atom_site_aniso_U_23
_atom_site_aniso_U_13
_atom_site_aniso_U_12
Mo1 0.0403(4) 0.0346(3) 0.0293(3) -0.0014(2) 0.0139(2) 0.0021(3)
C1 0.050(5) 0.040(3) 0.032(3) -0.003(3) 0.020(3) 0.003(3)
N1 0.066(5) 0.048(3) 0.042(3) 0.003(3) 0.026(3) 0.012(3)
C2 0.054(5) 0.036(3) 0.031(3) 0.001(2) 0.019(3) 0.000(3)
N2 0.060(5) 0.046(3) 0.039(3) 0.002(2) 0.029(3) 0.007(3)
C3 0.049(5) 0.035(3) 0.030(3) -0.007(2) 0.014(3) -0.005(3)
N3 0.077(5) 0.043(3) 0.039(3) -0.009(2) 0.027(3) -0.015(3)
C4 0.047(6) 0.068(5) 0.050(4) -0.003(4) 0.013(4) -0.006(4)
N4 0.094(7) 0.070(5) 0.082(5) -0.010(4) 0.019(5) -0.037(5)
C5 0.073(7) 0.054(5) 0.040(4) 0.003(3) 0.008(4) 0.004(4)
N5 0.125(8) 0.080(5) 0.055(5) 0.003(4) -0.002(5) -0.011(5)
C6 0.059(6) 0.049(5) 0.070(5) 0.000(4) 0.021(4) 0.017(4)
N6 0.102(8) 0.080(6) 0.115(7) 0.006(5) 0.036(6) 0.041(6)
C7 0.064(7) 0.076(6) 0.083(6) 0.001(5) 0.043(5) 0.012(5)
N7 0.104(9) 0.148(10) 0.164(10) 0.009(7) 0.104(8) 0.021(7)
C8 0.055(5) 0.045(4) 0.033(3) -0.007(3) 0.015(3) -0.002(3)
N8 0.088(6) 0.071(5) 0.037(3) -0.006(3) 0.017(3) -0.004(4)
Mn1 0.0594(8) 0.0339(5) 0.0237(4) -0.0014(3) 0.0186(4) -0.0008(5)
C9 0.062(6) 0.039(4) 0.039(4) -0.003(3) 0.027(4) 0.001(4)
C10 0.080(7) 0.072(5) 0.045(4) -0.013(4) 0.032(4) -0.026(5)
C11 0.078(7) 0.081(6) 0.052(5) -0.007(4) 0.014(5) -0.025(5)
C12 0.051(6) 0.066(5) 0.053(4) 0.003(4) 0.023(4) -0.005(4)
C13 0.066(6) 0.059(5) 0.038(4) -0.001(3) 0.024(4) -0.002(4)
C14 0.066(6) 0.044(4) 0.040(4) 0.005(3) 0.031(4) 0.004(4)
C15 0.057(6) 0.048(4) 0.029(3) 0.005(3) 0.018(3) 0.003(4)
C16 0.066(6) 0.044(4) 0.024(3) -0.002(2) 0.014(3) -0.001(4)
C17 0.072(6) 0.046(4) 0.033(3) -0.011(3) 0.017(3) -0.007(4)
C18 0.054(6) 0.045(4) 0.040(4) -0.002(3) 0.013(3) -0.002(4)
C19 0.055(6) 0.042(4) 0.036(3) -0.002(3) 0.012(3) -0.001(4)
C20 0.052(6) 0.053(5) 0.060(5) -0.001(3) 0.017(4) 0.000(4)
C21 0.050(6) 0.056(5) 0.072(5) 0.001(4) 0.031(4) -0.002(4)
C22 0.082(7) 0.057(5) 0.058(5) 0.008(4) 0.046(5) 0.008(5)
C23 0.065(6) 0.043(4) 0.046(4) -0.002(3) 0.028(4) -0.001(4)
C24 0.057(6) 0.032(3) 0.034(3) 0.007(2) 0.022(3) 0.004(3)
N9 0.059(4) 0.035(3) 0.026(2) 0.0000(19) 0.017(3) 0.001(3)
N10 0.060(5) 0.039(3) 0.030(3) -0.002(2) 0.016(3) -0.001(3)
O1 0.070(4) 0.046(3) 0.033(2) -0.0083(18) 0.026(2) -0.012(3)
O2 0.060(4) 0.041(2) 0.026(2) -0.0017(16) 0.020(2) -0.010(2)
Cl1 0.075(2) 0.114(2) 0.0840(17) 0.0120(14) 0.0357(14) -0.0216(16)
Cl2 0.076(2) 0.119(2) 0.122(2) -0.0174(18) 0.0598(17) -0.0211(17)
Mn2 0.0467(7) 0.0307(5) 0.0272(4) 0.0023(3) 0.0163(4) 0.0027(4)
C25 0.048(5) 0.040(3) 0.029(3) -0.004(2) 0.020(3) 0.004(3)
C26 0.060(6) 0.051(4) 0.043(4) -0.001(3) 0.024(4) 0.009(4)
C27 0.055(7) 0.068(6) 0.054(5) 0.002(4) 0.014(4) 0.016(5)
C28 0.044(6) 0.071(6) 0.075(6) -0.011(4) 0.017(4) -0.005(5)
C29 0.054(7) 0.061(5) 0.064(5) -0.002(4) 0.026(4) -0.001(4)
C30 0.042(6) 0.048(4) 0.036(3) -0.005(3) 0.020(3) -0.002(3)
C31 0.066(6) 0.035(3) 0.036(3) -0.003(2) 0.030(4) 0.000(4)
C32 0.061(6) 0.031(3) 0.042(4) 0.005(2) 0.020(3) -0.001(3)
C33 0.054(5) 0.038(4) 0.043(4) 0.006(3) 0.015(3) 0.002(3)
C34 0.059(6) 0.040(4) 0.041(4) 0.002(3) 0.017(4) 0.011(4)
C35 0.041(6) 0.044(4) 0.048(4) -0.003(3) 0.020(3) -0.003(3)
C36 0.055(7) 0.053(5) 0.067(5) 0.000(4) 0.013(4) 0.010(4)
C37 0.041(6) 0.066(6) 0.093(7) -0.017(5) 0.020(5) -0.013(5)
C38 0.050(7) 0.058(5) 0.079(6) 0.001(4) 0.024(5) -0.006(4)
C39 0.055(6) 0.038(4) 0.063(5) -0.001(3) 0.027(4) -0.007(4)
C40 0.050(6) 0.041(4) 0.037(3) -0.007(3) 0.020(3) 0.001(3)
N11 0.047(4) 0.028(3) 0.031(3) 0.0023(19) 0.018(3) 0.006(3)
N12 0.043(4) 0.037(3) 0.035(3) 0.007(2) 0.012(3) 0.004(3)
Cl3 0.048(2) 0.112(2) 0.170(3) 0.003(2) 0.0217(18) -0.0061(16)
Cl4 0.044(2) 0.098(2) 0.193(4) -0.005(2) 0.0182(19) -0.0097(15)
O3 0.049(4) 0.040(2) 0.028(2) 0.0072(17) 0.018(2) 0.005(2)
O4 0.036(3) 0.034(2) 0.044(2) 0.0009(18) 0.012(2) 0.001(2)
O5 0.059(4) 0.040(2) 0.032(2) 0.0018(17) 0.022(2) 0.012(2)
Mn3 0.0525(11) 0.0873(11) 0.1072(13) 0.0081(9) 0.0174(9) -0.0142(8)
C41 0.064(9) 0.082(7) 0.142(11) 0.004(7) 0.046(8) -0.007(6)
C42 0.082(10) 0.177(14) 0.112(11) 0.031(9) 0.022(8) -0.042(9)
C43 0.140(14) 0.136(12) 0.142(14) 0.015(10) 0.071(11) -0.033(11)
C44 0.124(13) 0.091(9) 0.115(10) 0.001(7) 0.043(9) -0.014(8)
C45 0.103(10) 0.092(8) 0.104(9) -0.016(6) 0.041(8) -0.014(7)
C46 0.053(8) 0.075(7) 0.108(9) -0.010(6) 0.026(6) -0.002(5)
C47 0.070(8) 0.077(7) 0.114(9) -0.013(6) 0.026(7) -0.004(6)
C48 0.079(9) 0.102(9) 0.132(11) -0.002(8) 0.024(8) -0.031(7)
C49 0.055(8) 0.107(9) 0.126(10) -0.003(7) 0.024(7) -0.021(6)
C50 0.066(8) 0.089(8) 0.106(9) 0.014(6) 0.027(7) -0.011(6)
C51 0.066(8) 0.079(7) 0.099(8) 0.010(6) 0.016(6) -0.009(6)
C52 0.064(9) 0.113(10) 0.118(10) 0.016(7) 0.016(7) -0.013(7)
C53 0.108(12) 0.121(10) 0.100(9) 0.022(7) 0.032(8) -0.020(9)
C54 0.091(11) 0.186(16) 0.119(12) 0.040(10) 0.004(9) -0.029(10)
C55 0.091(10) 0.163(13) 0.103(10) 0.031(9) -0.002(8) -0.063(9)
C56 0.058(8) 0.089(8) 0.113(9) 0.010(6) 0.016(7) -0.018(6)
N13 0.051(6) 0.082(6) 0.121(8) 0.003(5) 0.026(5) -0.011(4)
N14 0.048(6) 0.069(5) 0.112(7) 0.013(4) 0.012(5) -0.011(4)
Cl5 0.203(5) 0.177(4) 0.114(3) -0.002(3) 0.055(3) -0.036(4)
Cl6 0.166(4) 0.206(5) 0.109(3) 0.029(3) 0.022(3) -0.047(4)
O6 0.059(5) 0.138(7) 0.115(6) 0.015(5) 0.030(4) -0.016(5)
O7 0.058(5) 0.116(6) 0.113(6) 0.018(5) 0.014(4) -0.030(4)
O8 0.071(5) 0.075(4) 0.128(6) 0.006(4) 0.030(4) -0.008(4)
O9 0.094(7) 0.100(6) 0.178(9) 0.021(6) 0.045(6) 0.018(5)
C57 0.16(2) 0.31(4) 0.51(6) 0.11(4) 0.13(3) 0.05(3)
O10 0.199(16) 0.66(4) 0.35(3) -0.21(3) -0.089(16) 0.27(2)
O11 0.169(12) 0.49(3) 0.37(2) 0.31(2) 0.147(14) 0.217(17)
O12 0.165(11) 0.39(2) 0.173(11) 0.123(13) -0.040(9) -0.151(13)
O13 0.107(8) 0.192(11) 0.197(12) 0.040(9) 0.009(8) -0.055(8)
C58 0.19(2) 0.28(3) 0.18(2) 0.118(19) 0.016(16) -0.011(18)

loop_
_atom_type_symbol
_atom_type_description
_atom_type_scat_dispersion_real
_atom_type_scat_dispersion_imag
_atom_type_scat_source
C C 0.0033 0.0016 'International Tables Vol C Tables 4.2.6.8 and 6.1.1.4'
H H 0.0000 0.0000 'International Tables Vol C Tables 4.2.6.8 and 6.1.1.4'
N N 0.0061 0.0033 'International Tables Vol C Tables 4.2.6.8 and 6.1.1.4'
O O 0.0106 0.0060 'International Tables Vol C Tables 4.2.6.8 and 6.1.1.4'
Mn Mn 0.3368 0.7283 'International Tables Vol C Tables 4.2.6.8 and 6.1.1.4'
Mo Mo -1.6832 0.6857 'International Tables Vol C Tables 4.2.6.8 and 6.1.1.4'
Cl Cl 0.1484 0.1585 'International Tables Vol C Tables 4.2.6.8 and 6.1.1.4'

loop_
_geom_angle_atom_site_label_1
_geom_angle_atom_site_label_2
_geom_angle_atom_site_label_3
_geom_angle
_geom_angle_site_symmetry_1
_geom_angle_site_symmetry_3
_geom_angle_publ_flag
C7 Mo1 C2 145.8(3) . . ?
C7 Mo1 C3 141.1(3) . . ?
C2 Mo1 C3 72.2(3) . . ?
C7 Mo1 C6 71.1(3) . . ?
C2 Mo1 C6 142.4(3) . . ?
C3 Mo1 C6 73.9(3) . . ?
C7 Mo1 C8 83.6(3) . . ?
C2 Mo1 C8 105.4(3) . . ?
C3 Mo1 C8 74.2(2) . . ?
C6 Mo1 C8 80.3(3) . . ?
C7 Mo1 C5 108.4(4) . . ?
C2 Mo1 C5 82.5(3) . . ?
C3 Mo1 C5 77.4(3) . . ?
C6 Mo1 C5 74.6(3) . . ?
C8 Mo1 C5 146.3(3) . . ?
C7 Mo1 C4 76.2(3) . . ?
C2 Mo1 C4 77.3(3) . . ?
C3 Mo1 C4 138.3(3) . . ?
C6 Mo1 C4 120.8(3) . . ?
C8 Mo1 C4 142.6(3) . . ?
C5 Mo1 C4 70.9(3) . . ?
C7 Mo1 C1 77.5(3) . . ?
C2 Mo1 C1 74.8(2) . . ?
C3 Mo1 C1 122.3(3) . . ?
C6 Mo1 C1 139.1(3) . . ?
C8 Mo1 C1 70.8(2) . . ?
C5 Mo1 C1 141.7(3) . . ?
C4 Mo1 C1 74.3(3) . . ?
N1 C1 Mo1 179.7(8) . . ?
C1 N1 Mn1 151.6(6) . . ?
N2 C2 Mo1 176.2(6) . . ?
C2 N2 Mn2 155.7(6) . . ?
N3 C3 Mo1 176.9(7) . . ?
C3 N3 Mn1 155.6(5) . 2_655 ?
N4 C4 Mo1 178.7(8) . . ?
N5 C5 Mo1 177.6(9) . . ?
N6 C6 Mo1 179.2(8) . . ?
N7 C7 Mo1 177.0(11) . . ?
N8 C8 Mo1 177.4(7) . . ?
O2 Mn1 O1 93.53(19) . . ?
O2 Mn1 N9 172.8(2) . . ?
O1 Mn1 N9 93.7(2) . . ?
O2 Mn1 N10 91.6(2) . . ?
O1 Mn1 N10 174.7(2) . . ?
N9 Mn1 N10 81.2(2) . . ?
O2 Mn1 N3 94.3(2) . 2_645 ?
O1 Mn1 N3 91.7(2) . 2_645 ?
N9 Mn1 N3 85.5(2) . 2_645 ?
N10 Mn1 N3 89.0(2) . 2_645 ?
O2 Mn1 N1 98.0(2) . . ?
O1 Mn1 N1 90.9(2) . . ?
N9 Mn1 N1 81.8(2) . . ?
N10 Mn1 N1 87.3(2) . . ?
N3 Mn1 N1 167.20(19) 2_645 . ?
O1 C9 C10 118.1(6) . . ?
O1 C9 C14 123.4(7) . . ?
C10 C9 C14 118.5(7) . . ?
C11 C10 C9 122.1(7) . . ?
C10 C11 C12 118.0(8) . . ?
C13 C12 C11 120.9(8) . . ?
C13 C12 Cl1 121.0(6) . . ?
C11 C12 Cl1 118.0(7) . . ?
C12 C13 C14 122.5(7) . . ?
C13 C14 C9 118.0(7) . . ?
C13 C14 C15 119.2(6) . . ?
C9 C14 C15 122.7(7) . . ?
N9 C15 C14 126.2(6) . . ?
N9 C16 C17 106.7(5) . . ?
N10 C17 C16 104.8(5) . . ?
N10 C18 C19 123.0(7) . . ?
C20 C19 C24 120.1(7) . . ?
C20 C19 C18 116.7(7) . . ?
C24 C19 C18 123.2(7) . . ?
C21 C20 C19 120.9(8) . . ?
C20 C21 C22 120.9(8) . . ?
C20 C21 Cl2 120.0(7) . . ?
C22 C21 Cl2 119.1(6) . . ?
C23 C22 C21 120.0(7) . . ?
C22 C23 C24 119.5(7) . . ?
O2 C24 C23 116.8(6) . . ?
O2 C24 C19 124.8(6) . . ?
C23 C24 C19 118.4(7) . . ?
C15 N9 C16 120.9(5) . . ?
C15 N9 Mn1 124.1(4) . . ?
C16 N9 Mn1 115.0(4) . . ?
C18 N10 C17 119.2(6) . . ?
C18 N10 Mn1 126.0(5) . . ?
C17 N10 Mn1 114.6(5) . . ?
C9 O1 Mn1 127.9(4) . . ?
C24 O2 Mn1 126.2(4) . . ?
O4 Mn2 O3 93.8(2) . . ?
O4 Mn2 N11 174.2(2) . . ?
O3 Mn2 N11 91.8(2) . . ?
O4 Mn2 N12 91.8(2) . . ?
O3 Mn2 N12 174.0(2) . . ?
N11 Mn2 N12 82.7(2) . . ?
O4 Mn2 O5 94.37(18) . . ?
O3 Mn2 O5 89.09(17) . . ?
N11 Mn2 O5 87.61(18) . . ?
N12 Mn2 O5 88.21(19) . . ?
O4 Mn2 N2 90.3(2) . . ?
O3 Mn2 N2 93.3(2) . . ?
N11 Mn2 N2 87.5(2) . . ?
N12 Mn2 N2 88.9(2) . . ?
O5 Mn2 N2 174.60(18) . . ?
O3 C25 C30 122.4(6) . . ?
O3 C25 C26 118.9(6) . . ?
C30 C25 C26 118.6(7) . . ?
C27 C26 C25 121.3(7) . . ?
C26 C27 C28 119.9(8) . . ?
C27 C28 C29 119.8(8) . . ?
C27 C28 Cl3 119.6(8) . . ?
C29 C28 Cl3 120.6(7) . . ?
C28 C29 C30 122.9(8) . . ?
C29 C30 C25 117.5(7) . . ?
C29 C30 C31 119.4(7) . . ?
C25 C30 C31 123.0(7) . . ?
N11 C31 C30 126.0(6) . . ?
N11 C32 C33 107.3(5) . . ?
N12 C33 C32 106.3(5) . . ?
N12 C34 C35 125.5(7) . . ?
C36 C35 C40 120.5(7) . . ?
C36 C35 C34 117.5(7) . . ?
C40 C35 C34 122.0(7) . . ?
C37 C36 C35 120.5(8) . . ?
C36 C37 C38 120.0(8) . . ?
C36 C37 Cl4 120.5(8) . . ?
C38 C37 Cl4 119.5(7) . . ?
C39 C38 C37 120.7(8) . . ?
C38 C39 C40 120.5(8) . . ?
O4 C40 C39 118.1(7) . . ?
O4 C40 C35 124.1(6) . . ?
C39 C40 C35 117.8(8) . . ?
C31 N11 C32 121.8(6) . . ?
C31 N11 Mn2 124.9(5) . . ?
C32 N11 Mn2 113.1(5) . . ?
C34 N12 C33 120.0(6) . . ?
C34 N12 Mn2 125.9(5) . . ?
C33 N12 Mn2 114.1(5) . . ?
C25 O3 Mn2 128.4(4) . . ?
C40 O4 Mn2 128.2(4) . . ?
O6 Mn3 O7 92.8(4) . . ?
O6 Mn3 N14 175.6(4) . . ?
O7 Mn3 N14 91.6(4) . . ?
O6 Mn3 N13 91.9(4) . . ?
O7 Mn3 N13 175.2(4) . . ?
N14 Mn3 N13 83.7(4) . . ?
O6 Mn3 O9 91.8(4) . . ?
O7 Mn3 O9 89.3(4) . . ?
N14 Mn3 O9 88.9(3) . . ?
N13 Mn3 O9 90.9(4) . . ?
O6 Mn3 O8 88.1(3) . . ?
O7 Mn3 O8 91.2(3) . . ?
N14 Mn3 O8 91.2(3) . . ?
N13 Mn3 O8 88.5(3) . . ?
O9 Mn3 O8 179.5(4) . . ?
O6 C41 C42 116.4(11) . . ?
O6 C41 C46 126.3(11) . . ?
C42 C41 C46 117.2(13) . . ?
C43 C42 C41 119.0(13) . . ?
C42 C43 C44 123.0(13) . . ?
C45 C44 C43 118.6(14) . . ?
C45 C44 Cl5 121.2(13) . . ?
C43 C44 Cl5 120.2(12) . . ?
C44 C45 C46 120.8(13) . . ?
C45 C46 C41 121.3(11) . . ?
C45 C46 C47 117.4(11) . . ?
C41 C46 C47 121.3(12) . . ?
N13 C47 C46 125.2(11) . . ?
N13 C48 C49 105.6(10) . . ?
C48 C49 N14 109.8(10) . . ?
N14 C50 C51 127.0(10) . . ?
C52 C51 C56 119.3(11) . . ?
C52 C51 C50 119.4(11) . . ?
C56 C51 C50 121.3(11) . . ?
C51 C52 C53 124.0(12) . . ?
C52 C53 C54 117.9(13) . . ?
C52 C53 Cl6 124.7(11) . . ?
C54 C53 Cl6 117.3(12) . . ?
C55 C54 C53 116.8(13) . . ?
C54 C55 C56 126.1(13) . . ?
O7 C56 C51 124.1(10) . . ?
O7 C56 C55 120.1(11) . . ?
C51 C56 C55 115.8(12) . . ?
C47 N13 C48 119.9(10) . . ?
C47 N13 Mn3 126.7(8) . . ?
C48 N13 Mn3 113.4(8) . . ?
C50 N14 C49 123.3(10) . . ?
C50 N14 Mn3 125.5(8) . . ?
C49 N14 Mn3 111.2(7) . . ?
C41 O6 Mn3 125.3(7) . . ?
C56 O7 Mn3 127.8(6) . . ?
C57 O9 Mn3 129.5(11) . . ?

loop_
_geom_bond_atom_site_label_1
_geom_bond_atom_site_label_2
_geom_bond_distance
_geom_bond_site_symmetry_2
_geom_bond_publ_flag
Mo1 C7 2.112(10) . ?
Mo1 C2 2.128(7) . ?
Mo1 C3 2.136(7) . ?
Mo1 C6 2.149(8) . ?
Mo1 C8 2.165(7) . ?
Mo1 C5 2.169(7) . ?
Mo1 C4 2.181(9) . ?
Mo1 C1 2.183(7) . ?
C1 N1 1.141(8) . ?
N1 Mn1 2.358(6) . ?
C2 N2 1.133(8) . ?
N2 Mn2 2.317(5) . ?
C3 N3 1.122(8) . ?
N3 Mn1 2.340(6) 2_655 ?
C4 N4 1.129(10) . ?
C5 N5 1.143(10) . ?
C6 N6 1.142(10) . ?
C7 N7 1.131(11) . ?
C8 N8 1.157(9) . ?
Mn1 O2 1.871(4) . ?
Mn1 O1 1.884(5) . ?
Mn1 N9 1.958(5) . ?
Mn1 N10 1.996(6) . ?
Mn1 N3 2.340(6) 2_645 ?
C9 O1 1.292(8) . ?
C9 C10 1.397(10) . ?
C9 C14 1.416(9) . ?
C10 C11 1.360(11) . ?
C11 C12 1.407(11) . ?
C12 C13 1.333(11) . ?
C12 Cl1 1.725(8) . ?
C13 C14 1.380(10) . ?
C14 C15 1.462(10) . ?
C15 N9 1.256(8) . ?
C16 N9 1.492(8) . ?
C16 C17 1.532(9) . ?
C17 N10 1.481(8) . ?
C18 N10 1.252(9) . ?
C18 C19 1.456(9) . ?
C19 C20 1.387(10) . ?
C19 C24 1.414(10) . ?
C20 C21 1.314(11) . ?
C21 C22 1.407(12) . ?
C21 Cl2 1.716(9) . ?
C22 C23 1.383(11) . ?
C23 C24 1.394(9) . ?
C24 O2 1.302(8) . ?
Mn2 O4 1.876(5) . ?
Mn2 O3 1.888(5) . ?
Mn2 N11 1.962(6) . ?
Mn2 N12 1.995(6) . ?
Mn2 O5 2.204(4) . ?
C25 O3 1.329(8) . ?
C25 C30 1.397(9) . ?
C25 C26 1.418(10) . ?
C26 C27 1.360(11) . ?
C27 C28 1.359(12) . ?
C28 C29 1.365(12) . ?
C28 Cl3 1.727(9) . ?
C29 C30 1.388(11) . ?
C30 C31 1.450(10) . ?
C31 N11 1.270(9) . ?
C32 N11 1.487(8) . ?
C32 C33 1.550(9) . ?
C33 N12 1.457(8) . ?
C34 N12 1.263(9) . ?
C34 C35 1.454(10) . ?
C35 C36 1.375(11) . ?
C35 C40 1.423(10) . ?
C36 C37 1.357(12) . ?
C37 C38 1.391(12) . ?
C37 Cl4 1.737(9) . ?
C38 C39 1.370(11) . ?
C39 C40 1.390(10) . ?
C40 O4 1.318(9) . ?
Mn3 O6 1.848(8) . ?
Mn3 O7 1.890(8) . ?
Mn3 N14 1.958(9) . ?
Mn3 N13 1.978(9) . ?
Mn3 O9 2.269(9) . ?
Mn3 O8 2.279(7) . ?
C41 O6 1.376(14) . ?
C41 C42 1.382(16) . ?
C41 C46 1.392(15) . ?
C42 C43 1.335(18) . ?
C43 C44 1.403(18) . ?
C44 C45 1.285(16) . ?
C44 Cl5 1.769(14) . ?
C45 C46 1.391(15) . ?
C46 C47 1.422(15) . ?
C47 N13 1.286(13) . ?
C48 N13 1.479(13) . ?
C48 C49 1.501(15) . ?
C49 N14 1.500(12) . ?
C50 N14 1.250(13) . ?
C50 C51 1.486(14) . ?
C51 C52 1.355(15) . ?
C51 C56 1.353(14) . ?
C52 C53 1.361(16) . ?
C53 C54 1.379(17) . ?
C53 Cl6 1.755(13) . ?
C54 C55 1.335(17) . ?
C55 C56 1.387(15) . ?
C56 O7 1.348(13) . ?
O9 C57 1.65(4) . ?
O13 C58 1.46(2) . ?
O14A O14B 1.47(3) . ?
